data_7020083
loop_
_publ_author_name
'Cedillo-Cruz, Alberto'
'Ortega-Alfaro, M Carmen'
'L\'opez-Cort\'es, Jos\'e G'
'Alfredo Toscano, Rub\'en'
'Penieres-Carrillo, J Guillermo'
'Alvarez-Toledano, Cecilio'

_publ_section_title
;
 Synthesis of Fischer type-carbene complexes containing a coordinated
 thioimidate structural motif.
;
_journal_issue 35
_journal_name_full 'Dalton transactions (Cambridge, England : 2003)'
_journal_page_first 10568
_journal_page_last 10575
_journal_paper_doi 10.1039/c2dt31297b
_journal_volume 41
_journal_year 2012
_chemical_formula_moiety 'C31 H28 N2 O4 S W'
_chemical_formula_sum 'C31 H28 N2 O4 S W'
_chemical_formula_weight 708.46
_chemical_name_systematic
;
?
;
_space_group_IT_number 14
_symmetry_cell_setting monoclinic
_symmetry_space_group_name_Hall '-P 2ybc'
_symmetry_space_group_name_H-M 'P 1 21/c 1'
_atom_sites_solution_hydrogens geom
_atom_sites_solution_primary direct
_atom_sites_solution_secondary difmap
_audit_creation_method SHELXL-97
_cell_angle_alpha 90.00
_cell_angle_beta 100.224(2)
_cell_angle_gamma 90.00
_cell_formula_units_Z 4
_cell_length_a 10.8734(13)
_cell_length_b 13.4239(16)
_cell_length_c 20.206(2)
_cell_measurement_reflns_used 6559
_cell_measurement_temperature 298(2)
_cell_measurement_theta_max 24.39
_cell_measurement_theta_min 2.43
_cell_volume 2902.5(6)
_computing_cell_refinement 'SMART V 5.625 (Bruker, 1999)'
_computing_data_collection 'SMART V 5.625 (Bruker, 1999)'
_computing_data_reduction 'SAINT V 7.34A (Bruker, 2006)'
_computing_molecular_graphics 'SHELXTL V 6.12 (Sheldrick, 2000)'
_computing_publication_material 'SHELXTL V 6.12 (Sheldrick, 2000)'
_computing_structure_refinement 'SHELXTL V 6.12 (Sheldrick, 2000)'
_computing_structure_solution 'SHELXTL V 6.12 (Sheldrick, 2000)'
_diffrn_ambient_temperature 298(2)
_diffrn_detector_area_resol_mean 0.661
_diffrn_measured_fraction_theta_full 0.998
_diffrn_measured_fraction_theta_max 0.998
_diffrn_measurement_device_type 'Bruker Smart Apex CCD diffractometer'
_diffrn_measurement_method \w-scans
_diffrn_radiation_monochromator graphite
_diffrn_radiation_source 'fine-focus sealed tube'
_diffrn_radiation_type MoK\a
_diffrn_radiation_wavelength 0.71073
_diffrn_reflns_av_R_equivalents 0.0652
_diffrn_reflns_av_sigmaI/netI 0.0532
_diffrn_reflns_limit_h_max 13
_diffrn_reflns_limit_h_min -13
_diffrn_reflns_limit_k_max 16
_diffrn_reflns_limit_k_min -16
_diffrn_reflns_limit_l_max 24
_diffrn_reflns_limit_l_min -24
_diffrn_reflns_number 23178
_diffrn_reflns_theta_full 25.38
_diffrn_reflns_theta_max 25.38
_diffrn_reflns_theta_min 1.83
_diffrn_standards_decay_% 0
_exptl_absorpt_coefficient_mu 4.090
_exptl_absorpt_correction_T_max 0.7048
_exptl_absorpt_correction_T_min 0.5028
_exptl_absorpt_correction_type multi-scan
_exptl_absorpt_process_details '(Sheldrick, 2007)'
_exptl_crystal_colour yellow
_exptl_crystal_density_diffrn 1.621
_exptl_crystal_density_method 'not measured'
_exptl_crystal_description prism
_exptl_crystal_F_000 1400
_exptl_crystal_size_max 0.184
_exptl_crystal_size_mid 0.108
_exptl_crystal_size_min 0.086
_refine_diff_density_max 0.966
_refine_diff_density_min -0.581
_refine_diff_density_rms 0.104
_refine_ls_extinction_method none
_refine_ls_goodness_of_fit_ref 1.037
_refine_ls_hydrogen_treatment noref
_refine_ls_matrix_type full
_refine_ls_number_parameters 417
_refine_ls_number_reflns 5321
_refine_ls_number_restraints 192
_refine_ls_restrained_S_all 1.023
_refine_ls_R_factor_all 0.0606
_refine_ls_R_factor_gt 0.0410
_refine_ls_shift/su_max 0.000
_refine_ls_shift/su_mean 0.000
_refine_ls_structure_factor_coef Fsqd
_refine_ls_weighting_details 'calc w=1/[\s^2^(Fo^2^)+(0.0246P)^2^+2.8072P] where P=(Fo^2^+2Fc^2^)/3'
_refine_ls_weighting_scheme calc
_refine_ls_wR_factor_gt 0.0709
_refine_ls_wR_factor_ref 0.0766
_reflns_number_gt 4149
_reflns_number_total 5321
_reflns_threshold_expression >2sigma(I)
_cod_data_source_file c2dt31297b.txt
_cod_data_source_block Complex_6b
_cod_depositor_comments
;
The following automatic conversions were performed:

'_symmetry_cell_setting' value 'Monoclinic' changed to 'monoclinic'
according to /home/saulius/struct/CIF-dictionaries/cif_core.dic
dictionary named 'cif_core.dic' version 2.4.1 from 2010-06-29.

Automatic conversion script
Id: cif_fix_values 1891 2012-01-12 08:04:46Z andrius 
;
_cod_original_sg_symbol_H-M 'P 21/c'
_cod_database_code 7020083

loop_
_symmetry_equiv_pos_as_xyz
'x, y, z'
'-x, y+1/2, -z+1/2'
'-x, -y, -z'
'x, -y-1/2, z-1/2'

loop_
_atom_site_label
_atom_site_type_symbol
_atom_site_fract_x
_atom_site_fract_y
_atom_site_fract_z
_atom_site_U_iso_or_equiv
_atom_site_adp_type
_atom_site_occupancy
_atom_site_symmetry_multiplicity
_atom_site_calc_flag
_atom_site_refinement_flags
_atom_site_disorder_assembly
_atom_site_disorder_group
W1 W 0.10041(2) 0.014762(16) 0.788661(12) 0.04184(9) Uani 1 1 d . . .
S1 S -0.14438(16) 0.23791(14) 0.89551(10) 0.0692(5) Uani 1 1 d . . .
O1 O -0.0789(5) -0.1283(4) 0.6933(3) 0.0986(19) Uani 1 1 d . . .
O2 O 0.3305(4) -0.0852(3) 0.7431(2) 0.0680(13) Uani 1 1 d . . .
O3 O 0.1229(7) -0.1569(4) 0.8969(3) 0.110(2) Uani 1 1 d . . .
O4 O 0.0977(6) 0.1632(5) 0.6673(3) 0.110(2) Uani 1 1 d . . .
N1 N 0.2965(4) 0.1730(3) 0.8657(2) 0.0426(11) Uani 1 1 d . A .
N2 N -0.0535(4) 0.1028(3) 0.8216(2) 0.0432(12) Uani 1 1 d . . .
C1 C -0.0127(6) -0.0751(5) 0.7288(3) 0.0571(17) Uani 1 1 d . . .
C2 C 0.2441(6) -0.0487(5) 0.7607(3) 0.0526(16) Uani 1 1 d . . .
C3 C 0.1126(7) -0.0920(5) 0.8584(4) 0.0628(19) Uani 1 1 d . . .
C4 C 0.0970(7) 0.1118(5) 0.7123(4) 0.0621(19) Uani 1 1 d . . .
C5 C 0.1887(5) 0.1278(4) 0.8607(3) 0.0414(14) Uani 1 1 d . . .
C6 C 0.1045(5) 0.1672(4) 0.9080(3) 0.0430(14) Uani 1 1 d . . .
H6 H 0.1283 0.2357 0.9212 0.052 Uiso 1 1 calc R . .
C7 C -0.0275(5) 0.1654(4) 0.8700(3) 0.0464(15) Uani 1 1 d . . .
C8 C 0.3872(5) 0.1499(5) 0.8205(3) 0.0571(17) Uani 1 1 d D . .
H8A H 0.3442 0.1415 0.7745 0.068 Uiso 0.50(4) 1 calc PR A 1
H8B H 0.4331 0.0894 0.8347 0.068 Uiso 0.50(4) 1 calc PR A 1
H8C H 0.4055 0.0800 0.8210 0.068 Uiso 0.50(4) 1 d PR A 2
H8D H 0.3552 0.1704 0.7752 0.068 Uiso 0.50(4) 1 d PR A 2
C9 C 0.475(3) 0.2387(19) 0.8260(16) 0.072(7) Uani 0.50(4) 1 d PDU A 1
H9A H 0.4395 0.2936 0.7976 0.086 Uiso 0.50(4) 1 calc PR A 1
H9B H 0.5558 0.2211 0.8155 0.086 Uiso 0.50(4) 1 calc PR A 1
C10 C 0.4828(16) 0.263(3) 0.9044(19) 0.077(8) Uani 0.50(4) 1 d PDU A 1
H10A H 0.5313 0.2135 0.9327 0.092 Uiso 0.50(4) 1 calc PR A 1
H10B H 0.5176 0.3287 0.9159 0.092 Uiso 0.50(4) 1 calc PR A 1
C9B C 0.503(2) 0.208(2) 0.8524(19) 0.080(8) Uani 0.50(4) 1 d PDU A 2
H9C H 0.5556 0.1675 0.8862 0.096 Uiso 0.50(4) 1 calc PR A 2
H9D H 0.5520 0.2270 0.8186 0.096 Uiso 0.50(4) 1 calc PR A 2
C10B C 0.460(2) 0.294(3) 0.883(2) 0.081(8) Uani 0.50(4) 1 d PDU A 2
H10C H 0.4372 0.3467 0.8497 0.097 Uiso 0.50(4) 1 calc PR A 2
H10D H 0.5227 0.3193 0.9189 0.097 Uiso 0.50(4) 1 calc PR A 2
C11 C 0.3454(5) 0.2582(5) 0.9095(3) 0.0590(18) Uani 1 1 d D . .
H11A H 0.3349 0.2466 0.9555 0.071 Uiso 0.50(4) 1 calc PR A 1
H11B H 0.3030 0.3195 0.8936 0.071 Uiso 0.50(4) 1 calc PR A 1
H11C H 0.2845 0.3106 0.9058 0.071 Uiso 0.50(4) 1 d PR A 2
H11D H 0.3664 0.2374 0.9556 0.071 Uiso 0.50(4) 1 d PR A 2
C12 C 0.1077(6) 0.1015(5) 0.9722(3) 0.0516(16) Uani 1 1 d . . .
H12A H 0.0395 0.1216 0.9943 0.062 Uiso 1 1 calc R . .
H12B H 0.0936 0.0327 0.9584 0.062 Uiso 1 1 calc R . .
C13 C 0.2279(6) 0.1079(5) 1.0220(3) 0.0520(16) Uani 1 1 d . . .
C14 C 0.3218(7) 0.0403(6) 1.0219(4) 0.081(2) Uani 1 1 d . . .
H14 H 0.3104 -0.0125 0.9916 0.097 Uiso 1 1 calc R . .
C15 C 0.4342(8) 0.0496(8) 1.0666(5) 0.102(3) Uani 1 1 d . . .
H15 H 0.4982 0.0038 1.0661 0.123 Uiso 1 1 calc R . .
C16 C 0.4493(9) 0.1268(8) 1.1113(5) 0.103(3) Uani 1 1 d . . .
H16 H 0.5244 0.1337 1.1412 0.123 Uiso 1 1 calc R . .
C17 C 0.3573(9) 0.1927(7) 1.1127(4) 0.095(3) Uani 1 1 d . . .
H17 H 0.3693 0.2451 1.1432 0.114 Uiso 1 1 calc R . .
C18 C 0.2437(8) 0.1834(5) 1.0686(3) 0.075(2) Uani 1 1 d . . .
H18 H 0.1790 0.2280 1.0707 0.090 Uiso 1 1 calc R . .
C19 C -0.0610(7) 0.3262(6) 0.9564(4) 0.086(3) Uani 1 1 d . B .
H19A H -0.0239 0.2920 0.9974 0.104 Uiso 1 1 calc R . .
H19B H 0.0047 0.3593 0.9381 0.104 Uiso 1 1 calc R . .
C20 C -0.1566(6) 0.4000(4) 0.9703(3) 0.0539(16) Uani 1 1 d D . .
C21 C -0.2120(11) 0.4007(8) 1.0261(5) 0.087(3) Uani 0.728(13) 1 d PDU B 1
H21 H -0.1892 0.3530 1.0594 0.104 Uiso 0.728(13) 1 calc PR B 1
C22 C -0.3023(13) 0.4719(9) 1.0339(6) 0.084(3) Uani 0.728(13) 1 d PDU B 1
H22 H -0.3385 0.4738 1.0722 0.101 Uiso 0.728(13) 1 calc PR B 1
C23 C -0.3345(11) 0.5377(8) 0.9833(6) 0.075(3) Uani 0.728(13) 1 d PDU B 1
H23 H -0.3969 0.5841 0.9858 0.090 Uiso 0.728(13) 1 calc PR B 1
C24 C -0.2780(11) 0.5372(8) 0.9293(6) 0.074(2) Uani 0.728(13) 1 d PDU B 1
H24 H -0.3010 0.5847 0.8959 0.089 Uiso 0.728(13) 1 calc PR B 1
C25 C -0.1878(12) 0.4692(8) 0.9219(5) 0.074(3) Uani 0.728(13) 1 d PDU B 1
H25 H -0.1490 0.4707 0.8844 0.089 Uiso 0.728(13) 1 calc PR B 1
C21B C -0.153(3) 0.4010(18) 1.0373(8) 0.085(4) Uani 0.272(13) 1 d PDU B 2
H21B H -0.0959 0.3623 1.0660 0.102 Uiso 0.272(13) 1 calc PR B 2
C22B C -0.237(3) 0.461(2) 1.0616(13) 0.085(3) Uani 0.272(13) 1 d PDU B 2
H22B H -0.2328 0.4670 1.1079 0.102 Uiso 0.272(13) 1 calc PR B 2
C23B C -0.326(3) 0.513(2) 1.0201(15) 0.080(3) Uani 0.272(13) 1 d PDU B 2
H23B H -0.3911 0.5422 1.0375 0.096 Uiso 0.272(13) 1 calc PR B 2
C24B C -0.323(3) 0.523(2) 0.9547(15) 0.077(3) Uani 0.272(13) 1 d PDU B 2
H24B H -0.3741 0.5677 0.9273 0.092 Uiso 0.272(13) 1 calc PR B 2
C25B C -0.238(3) 0.462(2) 0.9301(12) 0.074(4) Uani 0.272(13) 1 d PDU B 2
H25B H -0.2354 0.4638 0.8843 0.089 Uiso 0.272(13) 1 calc PR B 2
C26 C -0.1776(5) 0.0980(4) 0.7830(3) 0.0442(14) Uani 1 1 d . . .
C27 C -0.2562(6) 0.0224(5) 0.7923(3) 0.0608(17) Uani 1 1 d . . .
H27 H -0.2321 -0.0244 0.8261 0.073 Uiso 1 1 calc R . .
C28 C -0.3723(6) 0.0156(6) 0.7513(4) 0.076(2) Uani 1 1 d . . .
H28 H -0.4258 -0.0363 0.7576 0.092 Uiso 1 1 calc R . .
C29 C -0.4087(7) 0.0828(8) 0.7024(4) 0.088(3) Uani 1 1 d . . .
H29 H -0.4865 0.0768 0.6748 0.105 Uiso 1 1 calc R . .
C30 C -0.3315(8) 0.1601(7) 0.6932(4) 0.089(3) Uani 1 1 d . . .
H30 H -0.3573 0.2074 0.6600 0.107 Uiso 1 1 calc R . .
C31 C -0.2148(6) 0.1676(5) 0.7335(3) 0.0655(19) Uani 1 1 d . . .
H31 H -0.1616 0.2197 0.7272 0.079 Uiso 1 1 calc R . .

loop_
_atom_site_aniso_label
_atom_site_aniso_U_11
_atom_site_aniso_U_22
_atom_site_aniso_U_33
_atom_site_aniso_U_23
_atom_site_aniso_U_13
_atom_site_aniso_U_12
W1 0.03863(14) 0.04215(14) 0.04437(14) -0.00645(12) 0.00635(10) 0.00109(12)
S1 0.0410(10) 0.0822(13) 0.0848(14) -0.0355(11) 0.0119(9) 0.0049(9)
O1 0.075(4) 0.101(4) 0.110(5) -0.054(4) -0.012(3) -0.015(3)
O2 0.050(3) 0.077(3) 0.080(3) -0.020(3) 0.019(3) 0.012(2)
O3 0.187(7) 0.059(3) 0.086(4) 0.019(3) 0.030(4) 0.010(4)
O4 0.130(5) 0.123(5) 0.084(4) 0.039(4) 0.037(4) 0.022(4)
N1 0.034(3) 0.048(3) 0.045(3) -0.007(2) 0.007(2) -0.002(2)
N2 0.033(3) 0.046(3) 0.050(3) -0.005(2) 0.006(2) -0.001(2)
C1 0.046(4) 0.061(4) 0.064(5) -0.014(3) 0.010(3) 0.003(3)
C2 0.054(4) 0.049(4) 0.052(4) -0.012(3) 0.000(3) -0.004(3)
C3 0.072(5) 0.050(4) 0.064(5) -0.008(4) 0.008(4) -0.008(4)
C4 0.061(5) 0.077(5) 0.053(4) -0.001(4) 0.020(4) 0.002(4)
C5 0.030(3) 0.050(4) 0.044(3) 0.009(3) 0.006(3) 0.007(3)
C6 0.034(3) 0.047(4) 0.049(4) -0.007(3) 0.011(3) 0.002(3)
C7 0.043(4) 0.047(4) 0.051(4) -0.007(3) 0.012(3) -0.001(3)
C8 0.043(4) 0.063(4) 0.068(5) -0.009(3) 0.016(3) -0.004(3)
C9 0.076(13) 0.071(14) 0.081(16) -0.008(10) 0.047(11) -0.030(12)
C10 0.058(10) 0.082(19) 0.092(18) -0.039(13) 0.017(11) -0.027(10)
C9B 0.052(11) 0.073(15) 0.12(2) -0.024(12) 0.023(11) -0.020(10)
C10B 0.067(12) 0.074(16) 0.11(2) -0.020(12) 0.026(12) -0.018(10)
C11 0.045(4) 0.061(4) 0.070(5) -0.019(3) 0.008(3) -0.013(3)
C12 0.048(4) 0.060(4) 0.049(4) -0.010(3) 0.014(3) -0.003(3)
C13 0.055(4) 0.057(4) 0.042(4) 0.003(3) 0.002(3) -0.006(3)
C14 0.075(5) 0.096(6) 0.066(5) 0.002(4) -0.001(4) 0.019(5)
C15 0.073(6) 0.135(9) 0.092(7) 0.018(6) -0.003(5) 0.027(6)
C16 0.081(7) 0.125(9) 0.087(7) 0.031(6) -0.026(6) -0.019(6)
C17 0.120(8) 0.086(6) 0.064(5) -0.005(5) -0.028(6) -0.023(6)
C18 0.090(6) 0.072(5) 0.058(5) -0.007(4) -0.003(4) -0.001(4)
C19 0.060(5) 0.095(6) 0.100(6) -0.056(5) 0.004(5) 0.014(4)
C20 0.054(4) 0.056(4) 0.054(4) -0.011(3) 0.013(3) 0.005(3)
C21 0.110(7) 0.085(5) 0.069(5) 0.016(4) 0.025(5) 0.038(5)
C22 0.101(6) 0.089(5) 0.069(5) 0.008(4) 0.033(5) 0.033(5)
C23 0.085(5) 0.081(5) 0.061(6) 0.000(4) 0.019(4) 0.027(4)
C24 0.083(6) 0.076(5) 0.065(5) 0.004(4) 0.019(4) 0.018(4)
C25 0.079(7) 0.082(6) 0.066(5) -0.002(5) 0.024(5) 0.014(5)
C21B 0.108(9) 0.083(8) 0.067(8) 0.010(7) 0.019(8) 0.036(7)
C22B 0.104(8) 0.087(7) 0.067(6) 0.006(6) 0.024(6) 0.030(6)
C23B 0.093(6) 0.085(6) 0.067(6) 0.003(6) 0.027(6) 0.028(6)
C24B 0.087(7) 0.082(6) 0.065(6) 0.002(6) 0.022(6) 0.022(6)
C25B 0.082(8) 0.080(7) 0.064(6) 0.002(6) 0.024(6) 0.016(7)
C26 0.036(3) 0.047(4) 0.049(4) -0.008(3) 0.007(3) 0.005(3)
C27 0.052(4) 0.067(4) 0.064(4) -0.004(4) 0.012(3) -0.005(4)
C28 0.040(4) 0.098(6) 0.091(6) -0.024(5) 0.013(4) -0.015(4)
C29 0.045(5) 0.137(8) 0.073(6) -0.040(6) -0.009(4) 0.015(5)
C30 0.072(6) 0.111(7) 0.074(6) 0.009(5) -0.015(5) 0.028(5)
C31 0.054(5) 0.065(5) 0.072(5) -0.001(4) -0.001(4) 0.006(4)

loop_
_atom_type_symbol
_atom_type_description
_atom_type_scat_dispersion_real
_atom_type_scat_dispersion_imag
_atom_type_scat_source
C C 0.0033 0.0016 'International Tables Vol C Tables 4.2.6.8 and 6.1.1.4'
H H 0.0000 0.0000 'International Tables Vol C Tables 4.2.6.8 and 6.1.1.4'
N N 0.0061 0.0033 'International Tables Vol C Tables 4.2.6.8 and 6.1.1.4'
O O 0.0106 0.0060 'International Tables Vol C Tables 4.2.6.8 and 6.1.1.4'
S S 0.1246 0.1234 'International Tables Vol C Tables 4.2.6.8 and 6.1.1.4'
W W -0.8490 6.8722 'International Tables Vol C Tables 4.2.6.8 and 6.1.1.4'

loop_
_geom_angle_atom_site_label_1
_geom_angle_atom_site_label_2
_geom_angle_atom_site_label_3
_geom_angle
C2 W1 C1 90.0(2)
C2 W1 C3 86.3(3)
C1 W1 C3 87.1(3)
C2 W1 C4 88.1(3)
C1 W1 C4 90.1(3)
C3 W1 C4 173.7(3)
C2 W1 C5 102.4(2)
C1 W1 C5 167.6(2)
C3 W1 C5 93.5(2)
C4 W1 C5 90.4(2)
C2 W1 N2 174.0(2)
C1 W1 N2 95.0(2)
C3 W1 N2 97.3(2)
C4 W1 N2 88.5(2)
C5 W1 N2 72.65(18)
C7 S1 C19 105.1(3)
C5 N1 C11 128.7(5)
C5 N1 C8 122.5(5)
C11 N1 C8 108.6(4)
C7 N2 C26 120.2(5)
C7 N2 W1 119.7(4)
C26 N2 W1 119.6(3)
O1 C1 W1 179.6(6)
O2 C2 W1 178.6(6)
O3 C3 W1 176.5(6)
O4 C4 W1 176.5(7)
N1 C5 C6 114.7(5)
N1 C5 W1 130.6(4)
C6 C5 W1 114.3(4)
C7 C6 C5 107.4(5)
C7 C6 C12 107.0(5)
C5 C6 C12 113.3(5)
N2 C7 C6 117.5(5)
N2 C7 S1 121.1(5)
C6 C7 S1 121.2(4)
N1 C8 C9 105.5(12)
N1 C8 C9B 102.9(14)
C8 C9 C10 98.9(18)
C11 C10 C9 100(2)
C10B C9B C8 106.2(19)
C9B C10B C11 104(2)
N1 C11 C10 104.3(14)
N1 C11 C10B 105.2(16)
C13 C12 C6 114.3(5)
C14 C13 C18 119.3(7)
C14 C13 C12 121.5(6)
C18 C13 C12 119.2(6)
C13 C14 C15 120.7(8)
C16 C15 C14 119.1(9)
C17 C16 C15 120.8(9)
C16 C17 C18 120.5(8)
C13 C18 C17 119.5(8)
C20 C19 S1 106.1(5)
C21B C20 C25B 119.4(15)
C25 C20 C21 120.2(8)
C21B C20 C19 107.2(12)
C25 C20 C19 114.5(7)
C25B C20 C19 133.3(12)
C21 C20 C19 125.4(8)
C20 C21 C22 121.1(9)
C23 C22 C21 117.1(10)
C24 C23 C22 121.2(10)
C23 C24 C25 122.2(10)
C20 C25 C24 118.2(9)
C20 C21B C22B 117.5(18)
C23B C22B C21B 122(2)
C24B C23B C22B 122(2)
C23B C24B C25B 116(2)
C20 C25B C24B 123.0(18)
C27 C26 C31 119.8(6)
C27 C26 N2 120.7(6)
C31 C26 N2 119.5(6)
C26 C27 C28 119.6(7)
C29 C28 C27 120.9(8)
C28 C29 C30 120.1(7)
C29 C30 C31 119.8(8)
C26 C31 C30 119.9(7)

loop_
_geom_bond_atom_site_label_1
_geom_bond_atom_site_label_2
_geom_bond_distance
W1 C2 1.948(7)
W1 C1 1.976(7)
W1 C3 1.997(7)
W1 C4 2.015(7)
W1 C5 2.202(6)
W1 N2 2.245(4)
S1 C7 1.750(6)
S1 C19 1.829(7)
O1 C1 1.165(7)
O2 C2 1.170(7)
O3 C3 1.160(8)
O4 C4 1.142(7)
N1 C5 1.307(7)
N1 C11 1.485(7)
N1 C8 1.492(7)
N2 C7 1.281(7)
N2 C26 1.435(7)
C5 C6 1.530(7)
C6 C7 1.503(8)
C6 C12 1.564(8)
C8 C9 1.518(13)
C8 C9B 1.526(13)
C9 C10 1.61(6)
C10 C11 1.517(13)
C9B C10B 1.43(6)
C10B C11 1.519(13)
C12 C13 1.504(8)
C13 C14 1.366(9)
C13 C18 1.373(9)
C14 C15 1.390(11)
C15 C16 1.365(12)
C16 C17 1.339(12)
C17 C18 1.395(10)
C19 C20 1.499(8)
C20 C21B 1.347(15)
C20 C25 1.348(10)
C20 C25B 1.370(15)
C20 C21 1.370(10)
C21 C22 1.399(12)
C22 C23 1.349(12)
C23 C24 1.343(11)
C24 C25 1.367(11)
C21B C22B 1.378(16)
C22B C23B 1.352(16)
C23B C24B 1.336(16)
C24B C25B 1.392(17)
C26 C27 1.362(8)
C26 C31 1.375(8)
C27 C28 1.385(9)
C28 C29 1.345(11)
C29 C30 1.368(11)
C30 C31 1.385(9)
